data_7244447
loop_
_publ_author_name
'Priola, Emanuele'
'Curetti, Nadia'
'Marabello, Domenica'
'Andreo, Jacopo'
'Giordana, Alessia'
'Andreo, Luca'
'Benna, Piera'
'Freire, Paulo Tarso Cavalcante'
'Benzi, Paola'
'Operti, Lorenza'
'Diana, Eliano'

_publ_section_title
;
 Crystal engineering of aurophilic supramolecular architectures and
 coordination polymers based on butterfly-like copper--dicyanoaurate
 complexes: vapochromism, P--T behaviour and multi-metallic cocrystal
 formation
;
_journal_issue 12
_journal_name_full CrystEngComm
_journal_page_first 2336
_journal_page_last 2348
_journal_paper_doi 10.1039/D1CE00964H
_journal_volume 24
_journal_year 2022
_chemical_formula_moiety 'Au2 C4 N4, C4 Hg2 N4, C20 H16 Cu N4'
_chemical_formula_sum 'C28 H16 Au2 Cu Hg2 N12'
_chemical_formula_weight 1379.20
_space_group_crystal_system orthorhombic
_space_group_IT_number 72
_space_group_name_Hall '-I 2 2c'
_space_group_name_H-M_alt 'I b a m'
_symmetry_Int_Tables_number 72
_atom_sites_solution_primary heavy
_audit_creation_date 2021-10-09
_audit_creation_method
;
Olex2 1.2
(compiled 2018.05.29 svn.r3508 for OlexSys, GUI svn.r5506)
;
_audit_update_record
;
2021-10-15 deposited with the CCDC.	2022-02-17 downloaded from the CCDC.
;
_cell_angle_alpha 90
_cell_angle_beta 90
_cell_angle_gamma 90
_cell_formula_units_Z 4
_cell_length_a 7.7631(10)
_cell_length_b 18.2826(19)
_cell_length_c 22.013(2)
_cell_measurement_reflns_used 2462
_cell_measurement_temperature 298.00
_cell_measurement_theta_max 28.4290
_cell_measurement_theta_min 4.3370
_cell_volume 3124.3(6)
_computing_cell_refinement 'CrysAlisPro 1.171.41.93a (Rigaku OD, 2020)'
_computing_data_collection 'CrysAlisPro 1.171.41.93a (Rigaku OD, 2020)'
_computing_data_reduction 'CrysAlisPro 1.171.41.93a (Rigaku OD, 2020)'
_computing_molecular_graphics 'Olex2 (Dolomanov et al., 2009)'
_computing_publication_material 'Olex2 (Dolomanov et al., 2009)'
_computing_structure_refinement 'olex2.refine (Bourhis et al., 2015)'
_computing_structure_solution 'ShelXS (Sheldrick, 2008)'
_diffrn_ambient_temperature 298.00
_diffrn_detector 'CCD plate'
_diffrn_detector_area_resol_mean 10.2890
_diffrn_detector_type Ruby
_diffrn_measured_fraction_theta_full 0.9970
_diffrn_measured_fraction_theta_max 0.9970
_diffrn_measurement_details
;
List of Runs (angles in degrees, time in seconds):

  # Type    Start    End  Width  t~exp~   \w     \q     \k     \f   Frames
#--------------------------------------------------------------------------
  1  \w    -25.00   1.00   1.00   35.00    --  -10.53  37.00-120.00   26
  2  \w    -28.00  64.00   1.00   35.00    --  -10.53  37.00 -90.00   92
  3  \w    -67.00  14.00   1.00   35.00    --  -10.53 -37.00  60.00   81
;
_diffrn_measurement_device 'four-circle diffractometer'
_diffrn_measurement_device_type 'Xcalibur, Ruby, Gemini ultra'
_diffrn_measurement_method '\w scans'
_diffrn_orient_matrix_type 'CrysAlisPro convention (1999,Acta A55,543-557)'
_diffrn_orient_matrix_UB_11 0.0661768000
_diffrn_orient_matrix_UB_12 -0.0239079000
_diffrn_orient_matrix_UB_13 0.0099358000
_diffrn_orient_matrix_UB_21 -0.0516063000
_diffrn_orient_matrix_UB_22 -0.0305573000
_diffrn_orient_matrix_UB_23 -0.0080221000
_diffrn_orient_matrix_UB_31 0.0360123000
_diffrn_orient_matrix_UB_32 0.0002424000
_diffrn_orient_matrix_UB_33 -0.0295996000
_diffrn_radiation_monochromator graphite
_diffrn_radiation_probe x-ray
_diffrn_radiation_type 'Mo K\a'
_diffrn_radiation_wavelength 0.71073
_diffrn_reflns_av_R_equivalents 0.0572
_diffrn_reflns_av_unetI/netI 0.0457
_diffrn_reflns_limit_h_max 9
_diffrn_reflns_limit_h_min -7
_diffrn_reflns_limit_k_max 22
_diffrn_reflns_limit_k_min -17
_diffrn_reflns_limit_l_max 27
_diffrn_reflns_limit_l_min -24
_diffrn_reflns_number 7482
_diffrn_reflns_theta_full 26.3686
_diffrn_reflns_theta_max 26.37
_diffrn_reflns_theta_min 3.57
_diffrn_source 'fine-focus sealed X-ray tube'
_diffrn_source_type 'Enhance (Mo) X-ray Source'
_exptl_absorpt_coefficient_mu 19.866
_exptl_absorpt_correction_T_max 1.00000
_exptl_absorpt_correction_T_min 0.46636
_exptl_absorpt_correction_type multi-scan
_exptl_absorpt_process_details
;
CrysAlisPro 1.171.41.93a (Rigaku Oxford Diffraction, 2020)
Empirical absorption correction using spherical harmonics,
implemented in SCALE3 ABSPACK scaling algorithm.
;
_exptl_crystal_colour 'dark green'
_exptl_crystal_colour_modifier dark
_exptl_crystal_colour_primary green
_exptl_crystal_density_diffrn 2.9319
_exptl_crystal_description plate
_exptl_crystal_F_000 2432.6736
_exptl_crystal_recrystallization_method 'Re-crystallisation from solvent: DMF'
_exptl_crystal_size_max 0.1
_exptl_crystal_size_mid 0.08
_exptl_crystal_size_min 0.04
_refine_diff_density_max 2.0624
_refine_diff_density_min -2.2032
_refine_diff_density_rms 0.3825
_refine_ls_d_res_high 0.8001
_refine_ls_d_res_low 5.7144
_refine_ls_goodness_of_fit_ref 1.0818
_refine_ls_hydrogen_treatment constr
_refine_ls_matrix_type full
_refine_ls_number_constraints 10
_refine_ls_number_parameters 121
_refine_ls_number_reflns 1641
_refine_ls_number_restraints 77
_refine_ls_restrained_S_all 1.0554
_refine_ls_R_factor_all 0.0560
_refine_ls_R_factor_gt 0.0391
_refine_ls_shift/su_max 0.0009
_refine_ls_shift/su_mean 0.0001
_refine_ls_structure_factor_coef Fsqd
_refine_ls_weighting_details 'w=1/[\s^2^(Fo^2^)+(0.0355P)^2^+27.4980P] where P=(Fo^2^+2Fc^2^)/3'
_refine_ls_weighting_scheme calc
_refine_ls_wR_factor_gt 0.0814
_refine_ls_wR_factor_ref 0.0896
_reflns_Friedel_coverage 0.0
_reflns_limit_h_max 9
_reflns_limit_h_min 0
_reflns_limit_k_max 22
_reflns_limit_k_min 0
_reflns_limit_l_max 27
_reflns_limit_l_min 0
_reflns_number_gt 1328
_reflns_number_total 1641
_reflns_threshold_expression I>=2u(I)
_cod_data_source_file d1ce00964h2.cif
_cod_data_source_block comp11
_cod_depositor_comments 'Adding full bibliography for 7244437--7244451.cif.'
_cod_database_code 7244447
_chemical_oxdiff_formula 'C11 H10 N O'
_reflns_odcompleteness_completeness 99.56
_reflns_odcompleteness_iscentric 1
_reflns_odcompleteness_theta 26.32
_olex2_refinement_description
;
1. Fixed Uiso
 At 1.2 times of:
  All C(H) groups
2. Shared sites
{N4, C4}
3. Restrained distances
 C3a-N3
 1.17 with sigma of 0.002
 N3-C3a
 1.17 with sigma of 0.02
 C3b-N3
 1.17 with sigma of 0.02
 N2-C2
 1.17 with sigma of 0.02
4. Rigid bond restraints
 Hg1, C3a, N3, C3b
 with sigma for 1-2 distances of 0.001 and sigma for 1-3 distances of 0.001
 C2, N2
 with sigma for 1-2 distances of 0.01 and sigma for 1-3 distances of 0.01
 Hg1, C4
 with sigma for 1-2 distances of 0.01 and sigma for 1-3 distances of 0.01
5. Uiso/Uaniso restraints and constraints
Hg1 \\sim C3a \\sim N3 \\sim C3b: within 1.7A with sigma of 0.004 and sigma for
terminal atoms of 0.008
C2 \\sim N2: within 1.7A with sigma of 0.04 and sigma for terminal atoms of 0.08
Hg1 \\sim C4: within 1.7A with sigma of 0.04 and sigma for terminal atoms of
0.08
Uanis(C3a) \\sim Ueq, Uanis(N3) \\sim Ueq, Uanis(C3b) \\sim Ueq: with sigma of
0.01 and sigma for terminal atoms of 0.02
Uanis(C2) \\sim Ueq, Uanis(N2) \\sim Ueq: with sigma of 0.1 and sigma for
terminal atoms of 0.2
Uanis(C4) \\sim Ueq: with sigma of 0.1 and sigma for terminal atoms of 0.2
Uanis(N4) = Uanis(C4)
6. Others
 Fixed Sof: C3a(0.25) C2(0.25) C3b(0.25) C2(0.25) N4(0.25) C4(0.25)
7.a Aromatic/amide H refined with riding coordinates:
 C6(H6), C7(H7), C8(H8), C5(H5)
;
_olex2_submission_special_instructions 'No special instructions were received'
_oxdiff_exptl_absorpt_empirical_details
;
Empirical correction (ABSPACK) includes:
- Absorption correction using spherical harmonics
- Frame scaling
;
_oxdiff_exptl_absorpt_empirical_full_max 1.830
_oxdiff_exptl_absorpt_empirical_full_min 0.708

loop_
_space_group_symop_id
_space_group_symop_operation_xyz
1 x,y,z
2 x,-y,-z+1/2
3 -x,y,-z+1/2
4 -x,-y,z
5 -x,-y,-z
6 -x,y,z-1/2
7 x,-y,z-1/2
8 x,y,-z
9 x+1/2,y+1/2,z+1/2
10 x+1/2,-y+1/2,-z+1
11 -x+1/2,y+1/2,-z+1
12 -x+1/2,-y+1/2,z+1/2
13 -x+1/2,-y+1/2,-z+1/2
14 -x+1/2,y+1/2,z
15 x+1/2,-y+1/2,z
16 x+1/2,y+1/2,-z+1/2

loop_
_atom_site_label
_atom_site_type_symbol
_atom_site_fract_x
_atom_site_fract_y
_atom_site_fract_z
_atom_site_U_iso_or_equiv
_atom_site_adp_type
_atom_site_occupancy
_atom_site_site_symmetry_order
_atom_site_refinement_flags_posn
_atom_site_refinement_flags_adp
_atom_site_refinement_flags_occupancy
_atom_site_disorder_group
Au1 Au 0.0 0.08844(3) 0.25 0.03918(19) Uani 1.000000 2 S T P .
Hg1 Hg -0.23744(6) 0.12096(3) 0.5 0.03198(17) Uani 1.000000 2 S TU P .
Cu1 Cu -0.5 0.0 0.25 0.0350(6) Uani 1.000000 4 S T P .
N1 N -0.1980(15) 0.1042(6) 0.3714(5) 0.059(3) Uani 1.000000 1 . . . .
C1 C -0.1261(14) 0.0951(5) 0.3269(5) 0.040(2) Uani 1.000000 1 . . . .
N5 N -0.4341(11) 0.0797(4) 0.1952(3) 0.0319(18) Uani 1.000000 1 . . . .
C9 C -0.4598(13) 0.1470(5) 0.2207(5) 0.038(2) Uani 1.000000 1 . . . .
C5 C -0.3580(13) 0.0741(5) 0.1418(4) 0.037(2) Uani 1.000000 1 . . . .
C6 C -0.3009(16) 0.1338(6) 0.1097(5) 0.050(3) Uani 1.000000 1 . . . .
H6 H -0.2472(16) 0.1285(6) 0.0722(5) 0.060(3) Uiso 1.000000 1 R . . .
C7 C -0.3260(17) 0.2017(6) 0.1351(6) 0.058(3) Uani 1.000000 1 . . . .
H7 H -0.2903(17) 0.2432(6) 0.1142(6) 0.069(4) Uiso 1.000000 1 R . . .
C8 C -0.4014(18) 0.2088(5) 0.1896(5) 0.054(3) Uani 1.000000 1 . . . .
H8 H -0.4148(18) 0.2550(5) 0.2067(5) 0.065(4) Uiso 1.000000 1 R . . .
N3 N 0.0366(15) 0.2396(7) 0.5 0.0448(17) Uani 1.000000 2 DS TU P .
C3a C -0.082(2) 0.2003(12) 0.5 0.0380(14) Uani 0.500000 2 DS TU P .
C3b C 0.131(3) 0.2869(13) 0.5 0.042(3) Uani 0.500000 2 DS TU P .
N2 N -0.5 0.0 0.5 0.076(8) Uani 1.000000 4 DS TU P .
C2 C -0.605(4) -0.0423(15) 0.5 0.061(10) Uani 0.500000 2 DS TU P .
N4 N -0.039(4) 0.0246(10) 0.5 0.107(7) Uani 0.500000 2 S T P 1
C4 C -0.039(4) 0.0246(10) 0.5 0.107(7) Uani 0.500000 2 S TU P 2
H5 H -0.3423(13) 0.0278(5) 0.1252(4) 0.044(3) Uiso 1.000000 1 R . . .

loop_
_atom_site_aniso_label
_atom_site_aniso_U_11
_atom_site_aniso_U_22
_atom_site_aniso_U_33
_atom_site_aniso_U_12
_atom_site_aniso_U_13
_atom_site_aniso_U_23
Au1 0.0470(4) 0.0306(3) 0.0400(3) -0.000000 -0.0045(3) 0.000000
Hg1 0.0337(3) 0.0247(3) 0.0375(3) 0.0007(2) -0.000000 0.000000
Cu1 0.0574(16) 0.0149(10) 0.0328(12) -0.000000 -0.000000 0.000000
N1 0.064(7) 0.058(6) 0.053(7) -0.009(5) 0.001(6) 0.007(5)
C1 0.046(6) 0.029(5) 0.044(6) -0.012(5) -0.002(6) 0.007(5)
N5 0.046(5) 0.019(4) 0.030(4) 0.004(3) -0.010(4) 0.001(3)
C9 0.046(6) 0.017(4) 0.050(5) -0.006(4) -0.022(5) 0.007(4)
C5 0.047(6) 0.029(5) 0.035(6) 0.006(4) -0.006(5) -0.000(4)
C6 0.068(8) 0.045(7) 0.036(6) -0.009(5) 0.002(6) 0.010(5)
C7 0.084(9) 0.035(6) 0.055(8) -0.021(6) 0.000(7) 0.010(5)
C8 0.099(10) 0.019(5) 0.043(7) -0.006(5) -0.016(7) 0.003(4)
N3 0.041(3) 0.043(3) 0.050(4) -0.0113(17) -0.000000 0.000000
C3a 0.038(3) 0.033(2) 0.044(3) -0.0052(14) -0.000000 0.000000
C3b 0.038(6) 0.042(6) 0.045(7) -0.010(3) -0.000000 0.000000
N2 0.060(18) 0.13(3) 0.043(11) 0.026(13) -0.000000 0.000000
C2 0.09(3) 0.04(2) 0.045(18) 0.040(13) -0.000000 0.000000
N4 0.17(2) 0.049(12) 0.101(14) 0.024(10) -0.000000 0.000000
C4 0.17(2) 0.049(12) 0.101(14) 0.024(10) -0.000000 0.000000

loop_
_atom_type_symbol
_atom_type_scat_dispersion_real
_atom_type_scat_dispersion_imag
_atom_type_scat_Cromer_Mann_a1
_atom_type_scat_Cromer_Mann_a2
_atom_type_scat_Cromer_Mann_a3
_atom_type_scat_Cromer_Mann_a4
_atom_type_scat_Cromer_Mann_b1
_atom_type_scat_Cromer_Mann_b2
_atom_type_scat_Cromer_Mann_b3
_atom_type_scat_Cromer_Mann_b4
_atom_type_scat_Cromer_Mann_c
_atom_type_scat_source
_atom_type_scat_dispersion_source
C 0.00347 0.00161 2.31000 1.02000 1.58860 0.86500 20.84390 10.20750 0.56870 51.65120 0.215599998832 'International Tables Volume C Table 6.1.1.4 (pp. 500-502)' 'Henke, Gullikson and Davis, At. Data and Nucl. Data Tables, 1993, 54, 2'
H 0.00000 0.00000 0.49300 0.32291 0.14019 0.04081 10.51090 26.12570 3.14236 57.79970 0.0030380000826 'International Tables Volume C Table 6.1.1.4 (pp. 500-502)' 'Henke, Gullikson and Davis, At. Data and Nucl. Data Tables, 1993, 54, 2'
N 0.00653 0.00323 12.21260 3.13220 2.01250 1.16630 0.00570 9.89330 28.99750 0.58260 -11.5290002823 'International Tables Volume C Table 6.1.1.4 (pp. 500-502)' 'Henke, Gullikson and Davis, At. Data and Nucl. Data Tables, 1993, 54, 2'
Au -1.84508 8.87037 16.88190 18.59130 25.55820 5.86000 0.46110 8.62160 1.48260 36.39560 12.0657997131 'International Tables Volume C Table 6.1.1.4 (pp. 500-502)' 'Henke, Gullikson and Davis, At. Data and Nucl. Data Tables, 1993, 54, 2'
Hg -2.27873 9.32619 20.68090 19.04170 21.65750 5.96760 0.54500 8.44840 1.57290 38.32460 12.6089000702 'International Tables Volume C Table 6.1.1.4 (pp. 500-502)' 'Henke, Gullikson and Davis, At. Data and Nucl. Data Tables, 1993, 54, 2'
Cu 0.34125 1.28947 13.33800 7.16760 5.61580 1.67350 3.58280 0.24700 11.39660 64.81260 1.19099998474 'International Tables Volume C Table 6.1.1.4 (pp. 500-502)' 'Henke, Gullikson and Davis, At. Data and Nucl. Data Tables, 1993, 54, 2'

loop_
_geom_angle_atom_site_label_1
_geom_angle_atom_site_label_2
_geom_angle_atom_site_label_3
_geom_angle
_geom_angle_site_symmetry_1
_geom_angle_site_symmetry_3
_geom_angle_publ_flag
C1 Au1 C1 172.9(6) . 3 ?
C3b Hg1 C3a 70.9(12) 10_455 . ?
C2 Hg1 C3a 179.4(13) 4_455 . ?
C2 Hg1 C3b 108.4(14) 4_455 10_455 ?
N5 Cu1 N5 83.9(4) 4_455 2 ?
N5 Cu1 N5 149.7(5) 4_455 3_455 ?
N5 Cu1 N5 104.0(4) 2 3_455 ?
N5 Cu1 N5 149.7(5) 2 . ?
N5 Cu1 N5 83.9(4) . 3_455 ?
N5 Cu1 N5 104.0(4) 4_455 . ?
N1 C1 Au1 175.2(10) . 3 ?
C9 N5 Cu1 112.2(6) . 3_455 ?
C5 N5 Cu1 127.4(6) . 3_455 ?
C5 N5 C9 120.0(8) . . ?
C9 C9 N5 115.7(5) 3_455 . ?
C8 C9 N5 118.7(10) . . ?
C6 C5 N5 122.7(9) . . ?
C7 C6 C5 117.6(11) . . ?
C8 C7 C6 120.8(10) . . ?
C7 C8 C9 120.1(10) . . ?
C3b N3 C3a 168(2) . . ?
C2 N2 C2 179.99999879(2) 4_455 . ?

loop_
_geom_bond_atom_site_label_1
_geom_bond_atom_site_label_2
_geom_bond_distance
_geom_bond_site_symmetry_2
_geom_bond_publ_flag
Au1 C1 1.960(12) 3 ?
Au1 C1 1.960(12) . ?
Cu1 N5 1.960(7) 2 ?
Cu1 N5 1.960(7) . ?
Cu1 N5 1.960(7) 4_455 ?
Cu1 N5 1.960(7) 3_455 ?
N1 C1 1.139(14) . ?
N5 C9 1.367(11) . ?
N5 C5 1.320(12) . ?
C9 C9 1.43(2) 3_455 ?
C9 C8 1.396(13) . ?
C5 C6 1.374(13) . ?
C6 C7 1.375(15) . ?
C7 C8 1.341(16) . ?
N3 C3a 1.1693(19) . ?
N3 C3b 1.133(16) . ?
N2 C2 1.124(18) . ?
N2 C2 1.124(18) 4_455 ?
N4 N4 1.09(4) 4 ?
C4 C4 1.09(4) 4 ?

loop_
_restr_distance_atom_site_label_1
_restr_distance_atom_site_label_2
_restr_distance_site_symmetry_2
_restr_distance_target
_restr_distance_target_weight_param
_restr_distance_diff
N3 C3a 1 1.1700 0.0200 0.0007
C3a N3 1 1.1700 0.0020 0.0007
C3b N3 1 1.1700 0.0200 0.0369
N2 C2 1 1.1700 0.0200 0.0458

loop_
_restr_U_iso_atom_site_label
_restr_U_iso_weight_param
N3 0.0100
C3a 0.0100
C3b 0.0200
N2 0.2000
C2 0.2000
C4 0.2000

loop_
_restr_U_rigid_atom_site_label_1
_restr_U_rigid_atom_site_label_2
_restr_U_rigid_target_weight_param
_restr_U_rigid_U_parallel
_restr_U_rigid_diff
Hg1 N3 0.0010 0.0302 -0.0008
Hg1 C3a 0.0010 0.0293 -0.0004
Hg1 C4 0.0100 0.0527 -0.0498
N3 C3a 0.0010 0.0307 0.0001
N3 C3b 0.0010 0.0308 0.0002
C3a C3b 0.0010 0.0301 -0.0002
N2 C2 0.0100 0.1137 0.0073

loop_
_restr_U_similar_atom_site_label_1
_restr_U_similar_atom_site_label_2
_restr_U_similar_weight_param
Hg1 C3a 0.0040
Hg1 C4 0.0800
N3 C3a 0.0040
N3 C3b 0.0080
N2 C2 0.0800
